data_4302656
loop_
_publ_author_name
'Larysa V. Penkova'
'Anna Maci\;ag'
'Elena V. Rybak-Akimova'
'Matti Haukka'
'Vadim A. Pavlenko'
'Turganbay S. Iskenderov'
'Henryk Koz\/lowski'
'Franc Meyer'
'Igor O. Fritsky'

_publ_contact_author 'Igor O.Fritsky'
_publ_contact_author_email ifritsky@univ.kiev.ua
_publ_section_title
;
Efficient Catalytic Phosphate Ester Cleavage by Binuclear Zinc(II)
Pyrazolate Complexes as Functional Models of Metallophosphatases
;
_journal_name_full 'Inorganic Chemistry'
_journal_page_first 6960
_journal_page_last 6971
_journal_paper_doi 10.1021/ic900520j
_journal_volume 48
_journal_year 2009
_chemical_formula_moiety 'C46 H32 N8 O4 Zn2'
_chemical_formula_sum 'C46 H32 N8 O4 Zn2'
_chemical_formula_weight 891.54
_chemical_name_systematic
; 
 ? 
;
_space_group_IT_number 14
_symmetry_cell_setting monoclinic
_symmetry_space_group_name_Hall '-P 2yn'
_symmetry_space_group_name_H-M 'P 1 21/n 1'
_atom_sites_solution_hydrogens mixed
_atom_sites_solution_primary direct
_atom_sites_solution_secondary difmap
_audit_creation_method SHELXL-97
_cell_angle_alpha 90.00
_cell_angle_beta 100.956(4)
_cell_angle_gamma 90.00
_cell_formula_units_Z 6
_cell_length_a 13.8426(9)
_cell_length_b 28.9003(16)
_cell_length_c 14.5237(9)
_cell_measurement_reflns_used 17334
_cell_measurement_temperature 120(2)
_cell_measurement_theta_max 25.03
_cell_measurement_theta_min 1.00
_cell_volume 5704.4(6)
_computing_cell_refinement 'Denzo/Scalepack (Otwinowski & Minor, 1997)'
_computing_data_collection 'Collect (Bruker AXS BV, 1997-2004)'
_computing_data_reduction 'Denzo/Scalepack (Otwinowski & Minor, 1997)'
_computing_molecular_graphics 'Diamond v.3.1d (Brandenburg, 2006)'
_computing_publication_material 'SHELXL-97 (Sheldrick, 1997)'
_computing_structure_refinement 'SHELXL-97 (Sheldrick, 1997)'
_computing_structure_solution 'SIR2004 (Burla et al., 2005)'
_diffrn_ambient_temperature 120(2)
_diffrn_detector_area_resol_mean 9
_diffrn_measured_fraction_theta_full 0.991
_diffrn_measured_fraction_theta_max 0.991
_diffrn_measurement_device '95mm CCD camera on \k-goniostat'
_diffrn_measurement_device_type 'Nonius KappaCCD'
_diffrn_measurement_method '\f scans and \w scans with \k offset'
_diffrn_radiation_monochromator 'horizontally mounted graphite crystal'
_diffrn_radiation_source 'fine-focus sealed tube'
_diffrn_radiation_type MoK\a
_diffrn_radiation_wavelength 0.71073
_diffrn_reflns_av_R_equivalents 0.2414
_diffrn_reflns_av_sigmaI/netI 0.1549
_diffrn_reflns_limit_h_max 16
_diffrn_reflns_limit_h_min -16
_diffrn_reflns_limit_k_max 34
_diffrn_reflns_limit_k_min -34
_diffrn_reflns_limit_l_max 17
_diffrn_reflns_limit_l_min -17
_diffrn_reflns_number 59059
_diffrn_reflns_theta_full 25.06
_diffrn_reflns_theta_max 25.06
_diffrn_reflns_theta_min 2.01
_exptl_absorpt_coefficient_mu 1.321
_exptl_absorpt_correction_T_max 0.9144
_exptl_absorpt_correction_T_min 0.8523
_exptl_absorpt_correction_type multi-scan
_exptl_absorpt_process_details 'Xprep in Shelxtl v.6.14-1 (Sheldrick, 2005)'
_exptl_crystal_colour red
_exptl_crystal_density_diffrn 1.557
_exptl_crystal_density_method 'not measured'
_exptl_crystal_description block
_exptl_crystal_F_000 2736
_exptl_crystal_size_max 0.13
_exptl_crystal_size_mid 0.10
_exptl_crystal_size_min 0.07
_refine_diff_density_max 0.501
_refine_diff_density_min -0.604
_refine_diff_density_rms 0.111
_refine_ls_extinction_method none
_refine_ls_goodness_of_fit_ref 1.020
_refine_ls_hydrogen_treatment constr
_refine_ls_matrix_type full
_refine_ls_number_parameters 816
_refine_ls_number_reflns 10034
_refine_ls_number_restraints 0
_refine_ls_restrained_S_all 1.020
_refine_ls_R_factor_all 0.1820
_refine_ls_R_factor_gt 0.0771
_refine_ls_shift/su_max 0.000
_refine_ls_shift/su_mean 0.000
_refine_ls_structure_factor_coef Fsqd
_refine_ls_weighting_details 'calc w=1/[\s^2^(Fo^2^)+(0.0755P)^2^+23.3255P] where P=(Fo^2^+2Fc^2^)/3'
_refine_ls_weighting_scheme calc
_refine_ls_wR_factor_gt 0.1720
_refine_ls_wR_factor_ref 0.2204
_reflns_number_gt 4796
_reflns_number_total 10034
_reflns_threshold_expression >2sigma(I)
_cod_data_source_file ic900520j_si_002_3.cif
_cod_data_source_block 3
_cod_original_sg_symbol_H-M 'P 21/n'
_cod_database_code 4302656

loop_
_symmetry_equiv_pos_as_xyz
'x, y, z'
'-x+1/2, y+1/2, -z+1/2'
'-x, -y, -z'
'x-1/2, -y-1/2, z-1/2'

loop_
_atom_site_label
_atom_site_type_symbol
_atom_site_fract_x
_atom_site_fract_y
_atom_site_fract_z
_atom_site_U_iso_or_equiv
_atom_site_adp_type
_atom_site_occupancy
_atom_site_symmetry_multiplicity
_atom_site_calc_flag
_atom_site_refinement_flags
_atom_site_disorder_assembly
_atom_site_disorder_group
Zn1 Zn 0.29044(8) 0.46647(4) 0.56220(8) 0.0397(3) Uani 1 1 d . . .
Zn2 Zn 0.19344(8) 0.44101(4) 0.30747(8) 0.0419(3) Uani 1 1 d . . .
Zn3 Zn 0.07632(8) 0.05133(4) 0.04745(8) 0.0423(3) Uani 1 1 d . . .
O1 O 0.2852(4) 0.5148(2) 0.7301(4) 0.0387(15) Uani 1 1 d . . .
O2 O 0.0602(5) 0.4589(2) 0.1349(4) 0.0458(17) Uani 1 1 d . . .
H2O H 0.0736 0.4302 0.1383 0.069 Uiso 1 1 d R . .
O3 O 0.1494(5) 0.3829(2) 0.1527(5) 0.0502(18) Uani 1 1 d . . .
O4 O 0.3699(5) 0.4395(2) 0.7466(4) 0.0400(15) Uani 1 1 d . . .
H4O H 0.3640 0.4688 0.7434 0.04(3) Uiso 1 1 d R . .
O5 O 0.1981(5) 0.1008(2) 0.1927(4) 0.0380(15) Uani 1 1 d . . .
H5O H 0.1948 0.1144 0.1402 0.03(2) Uiso 1 1 d R . .
O6 O 0.1645(4) 0.1370(2) 0.0326(4) 0.0401(16) Uani 1 1 d . . .
N1 N 0.2530(5) 0.5139(2) 0.6378(5) 0.0353(18) Uani 1 1 d . . .
N2 N 0.2197(5) 0.5020(2) 0.4680(5) 0.0297(17) Uani 1 1 d . . .
N3 N 0.1866(5) 0.4930(2) 0.3785(5) 0.0312(17) Uani 1 1 d . . .
N4 N 0.0968(6) 0.4739(3) 0.2216(5) 0.0404(19) Uani 1 1 d . . .
N5 N 0.1938(6) 0.3858(3) 0.2406(5) 0.041(2) Uani 1 1 d . . .
N6 N 0.2813(5) 0.4089(2) 0.3973(5) 0.0313(17) Uani 1 1 d . . .
N7 N 0.3157(5) 0.4178(2) 0.4868(5) 0.0327(17) Uani 1 1 d . . .
N8 N 0.3515(5) 0.4267(2) 0.6566(5) 0.0339(18) Uani 1 1 d . . .
N9 N 0.1395(5) 0.0638(2) 0.1718(5) 0.0356(18) Uani 1 1 d . . .
N10 N 0.0396(5) -0.0011(3) 0.1043(5) 0.0360(18) Uani 1 1 d . . .
N11 N 0.1114(5) 0.1047(3) -0.0143(5) 0.0394(19) Uani 1 1 d . . .
N12 N 0.0158(5) 0.0366(2) -0.0710(5) 0.0318(17) Uani 1 1 d . . .
C1 C 0.1925(6) 0.5468(3) 0.5960(6) 0.029(2) Uani 1 1 d . . .
C2 C 0.1559(6) 0.5863(3) 0.6418(6) 0.027(2) Uani 1 1 d . . .
C3 C 0.1153(6) 0.5818(3) 0.7203(7) 0.036(2) Uani 1 1 d . . .
H3 H 0.1143 0.5524 0.7495 0.043 Uiso 1 1 calc R . .
C4 C 0.0758(7) 0.6197(4) 0.7569(7) 0.047(3) Uani 1 1 d . . .
H4 H 0.0473 0.6161 0.8111 0.056 Uiso 1 1 calc R . .
C5 C 0.0769(7) 0.6621(4) 0.7171(7) 0.047(3) Uani 1 1 d . . .
H5 H 0.0494 0.6880 0.7432 0.057 Uiso 1 1 calc R . .
C6 C 0.1180(7) 0.6675(3) 0.6385(7) 0.039(2) Uani 1 1 d . . .
H6 H 0.1194 0.6974 0.6114 0.047 Uiso 1 1 calc R . .
C7 C 0.1569(6) 0.6306(3) 0.5988(6) 0.033(2) Uani 1 1 d . . .
H7 H 0.1839 0.6344 0.5438 0.039 Uiso 1 1 calc R . .
C8 C 0.1679(6) 0.5381(3) 0.4943(6) 0.031(2) Uani 1 1 d . . .
C9 C 0.0998(6) 0.5538(3) 0.4167(6) 0.0288(19) Uani 1 1 d . . .
C10 C 0.0267(6) 0.5912(3) 0.4154(6) 0.030(2) Uani 1 1 d . . .
C11 C -0.0379(6) 0.5909(3) 0.4759(6) 0.032(2) Uani 1 1 d . . .
H11 H -0.0386 0.5653 0.5167 0.039 Uiso 1 1 calc R . .
C12 C -0.1031(6) 0.6278(3) 0.4788(7) 0.039(2) Uani 1 1 d . . .
H12 H -0.1461 0.6279 0.5226 0.047 Uiso 1 1 calc R . .
C13 C -0.1032(7) 0.6636(4) 0.4172(8) 0.051(3) Uani 1 1 d . . .
H13 H -0.1466 0.6889 0.4185 0.061 Uiso 1 1 calc R . .
C14 C -0.0415(8) 0.6635(3) 0.3535(8) 0.052(3) Uani 1 1 d . . .
H14 H -0.0449 0.6881 0.3096 0.062 Uiso 1 1 calc R . .
C15 C 0.0243(7) 0.6287(3) 0.3523(7) 0.042(2) Uani 1 1 d . . .
H15 H 0.0684 0.6295 0.3095 0.051 Uiso 1 1 calc R . .
C16 C 0.1136(6) 0.5240(3) 0.3447(6) 0.030(2) Uani 1 1 d . . .
C17 C 0.0660(6) 0.5135(3) 0.2481(6) 0.031(2) Uani 1 1 d . . .
C18 C -0.0059(6) 0.5450(3) 0.1888(6) 0.035(2) Uani 1 1 d . . .
C19 C -0.0962(6) 0.5521(3) 0.2104(6) 0.038(2) Uani 1 1 d . . .
H19 H -0.1146 0.5360 0.2614 0.045 Uiso 1 1 calc R . .
C20 C -0.1623(7) 0.5832(3) 0.1566(7) 0.043(2) Uani 1 1 d . . .
H20 H -0.2258 0.5881 0.1706 0.052 Uiso 1 1 calc R . .
C21 C -0.1337(8) 0.6066(4) 0.0834(7) 0.052(3) Uani 1 1 d . . .
H21 H -0.1778 0.6277 0.0469 0.062 Uiso 1 1 calc R . .
C22 C -0.0405(8) 0.5995(3) 0.0626(7) 0.048(3) Uani 1 1 d . . .
H22 H -0.0207 0.6159 0.0126 0.058 Uiso 1 1 calc R . .
C23 C 0.0224(7) 0.5686(4) 0.1151(7) 0.049(3) Uani 1 1 d . . .
H23 H 0.0857 0.5633 0.1008 0.059 Uiso 1 1 calc R . .
C24 C 0.2442(6) 0.3502(3) 0.2843(7) 0.036(2) Uani 1 1 d . . .
C25 C 0.2588(7) 0.3061(3) 0.2407(7) 0.042(2) Uani 1 1 d . . .
C26 C 0.1882(9) 0.2863(4) 0.1736(10) 0.074(4) Uani 1 1 d . . .
H26 H 0.1260 0.3009 0.1553 0.088 Uiso 1 1 calc R . .
C27 C 0.2079(9) 0.2440(4) 0.1314(11) 0.085(5) Uani 1 1 d . . .
H27 H 0.1580 0.2303 0.0855 0.102 Uiso 1 1 calc R . .
C28 C 0.2947(9) 0.2230(4) 0.1546(10) 0.074(4) Uani 1 1 d . . .
H28 H 0.3079 0.1953 0.1240 0.089 Uiso 1 1 calc R . .
C29 C 0.3652(10) 0.2423(4) 0.2239(10) 0.078(4) Uani 1 1 d . . .
H29 H 0.4271 0.2274 0.2414 0.094 Uiso 1 1 calc R . .
C30 C 0.3476(8) 0.2832(4) 0.2690(9) 0.066(3) Uani 1 1 d . . .
H30 H 0.3959 0.2952 0.3186 0.080 Uiso 1 1 calc R . .
C31 C 0.2883(6) 0.3638(3) 0.3804(6) 0.034(2) Uani 1 1 d . . .
C32 C 0.3305(6) 0.3409(3) 0.4663(6) 0.035(2) Uani 1 1 d . . .
C33 C 0.3407(7) 0.2912(3) 0.4842(7) 0.039(2) Uani 1 1 d . . .
C34 C 0.2572(8) 0.2627(3) 0.4584(8) 0.053(3) Uani 1 1 d . . .
H34 H 0.1952 0.2763 0.4337 0.064 Uiso 1 1 calc R . .
C35 C 0.2644(10) 0.2160(4) 0.4683(9) 0.072(4) Uani 1 1 d . . .
H35 H 0.2082 0.1970 0.4491 0.086 Uiso 1 1 calc R . .
C36 C 0.3561(10) 0.1958(4) 0.5073(10) 0.085(4) Uani 1 1 d . . .
H36 H 0.3620 0.1633 0.5160 0.102 Uiso 1 1 calc R . .
C37 C 0.4339(10) 0.2232(4) 0.5315(10) 0.082(4) Uani 1 1 d . . .
H37 H 0.4956 0.2094 0.5567 0.099 Uiso 1 1 calc R . .
C38 C 0.4291(9) 0.2709(3) 0.5215(8) 0.061(3) Uani 1 1 d . . .
H38 H 0.4863 0.2893 0.5404 0.073 Uiso 1 1 calc R . .
C39 C 0.3471(6) 0.3782(3) 0.5310(7) 0.035(2) Uani 1 1 d . . .
C40 C 0.3703(6) 0.3843(3) 0.6336(6) 0.031(2) Uani 1 1 d . . .
C41 C 0.4093(6) 0.3479(3) 0.7053(7) 0.036(2) Uani 1 1 d . . .
C42 C 0.5043(7) 0.3327(4) 0.7143(8) 0.058(3) Uani 1 1 d . . .
H42 H 0.5448 0.3440 0.6733 0.070 Uiso 1 1 calc R . .
C43 C 0.5409(8) 0.3008(4) 0.7829(9) 0.065(4) Uani 1 1 d . . .
H43 H 0.6072 0.2907 0.7898 0.078 Uiso 1 1 calc R . .
C44 C 0.4825(8) 0.2838(3) 0.8409(8) 0.053(3) Uani 1 1 d . . .
H44 H 0.5081 0.2623 0.8889 0.064 Uiso 1 1 calc R . .
C45 C 0.3842(8) 0.2983(3) 0.8288(8) 0.054(3) Uani 1 1 d . . .
H45 H 0.3420 0.2858 0.8669 0.065 Uiso 1 1 calc R . .
C46 C 0.3493(7) 0.3306(3) 0.7617(7) 0.042(2) Uani 1 1 d . . .
H46 H 0.2833 0.3411 0.7544 0.050 Uiso 1 1 calc R . .
C47 C 0.1307(6) 0.0342(3) 0.2370(6) 0.032(2) Uani 1 1 d . . .
C48 C 0.1788(6) 0.0394(3) 0.3374(6) 0.035(2) Uani 1 1 d . . .
C49 C 0.1787(7) 0.0810(3) 0.3822(7) 0.046(3) Uani 1 1 d . . .
H49 H 0.1509 0.1074 0.3484 0.055 Uiso 1 1 calc R . .
C50 C 0.2188(9) 0.0845(4) 0.4767(8) 0.058(3) Uani 1 1 d . . .
H50 H 0.2151 0.1130 0.5085 0.069 Uiso 1 1 calc R . .
C51 C 0.2637(9) 0.0473(4) 0.5245(8) 0.066(4) Uani 1 1 d . . .
H51 H 0.2925 0.0504 0.5890 0.079 Uiso 1 1 calc R . .
C52 C 0.2677(8) 0.0054(4) 0.4804(7) 0.058(3) Uani 1 1 d . . .
H52 H 0.2996 -0.0204 0.5138 0.069 Uiso 1 1 calc R . .
C53 C 0.2243(7) 0.0012(3) 0.3858(7) 0.041(2) Uani 1 1 d . . .
H53 H 0.2256 -0.0276 0.3546 0.049 Uiso 1 1 calc R . .
C54 C 0.0690(6) -0.0053(3) 0.1992(6) 0.036(2) Uani 1 1 d . . .
C55 C 0.0312(6) -0.0472(3) 0.2280(6) 0.034(2) Uani 1 1 d . . .
C56 C 0.0406(6) -0.0661(3) 0.3224(6) 0.035(2) Uani 1 1 d . . .
C57 C 0.0009(7) -0.0428(3) 0.3893(7) 0.044(2) Uani 1 1 d . . .
H57 H -0.0308 -0.0139 0.3739 0.052 Uiso 1 1 calc R . .
C58 C 0.0061(9) -0.0605(4) 0.4770(7) 0.053(3) Uani 1 1 d . . .
H58 H -0.0253 -0.0450 0.5210 0.064 Uiso 1 1 calc R . .
C59 C 0.0576(9) -0.1012(4) 0.5019(7) 0.060(3) Uani 1 1 d . . .
H59 H 0.0646 -0.1127 0.5641 0.072 Uiso 1 1 calc R . .
C60 C 0.0980(8) -0.1247(4) 0.4373(8) 0.059(3) Uani 1 1 d . . .
H60 H 0.1328 -0.1527 0.4546 0.070 Uiso 1 1 calc R . .
C61 C 0.0889(7) -0.1082(3) 0.3469(7) 0.043(2) Uani 1 1 d . . .
H61 H 0.1151 -0.1253 0.3015 0.052 Uiso 1 1 calc R . .
C62 C 0.0228(6) 0.0658(3) -0.1415(6) 0.034(2) Uani 1 1 d . . .
C63 C 0.0819(6) 0.1076(3) -0.1065(6) 0.032(2) Uani 1 1 d . . .
C64 C 0.1081(6) 0.1451(3) -0.1652(7) 0.036(2) Uani 1 1 d . . .
C65 C 0.1367(6) 0.1350(3) -0.2494(6) 0.035(2) Uani 1 1 d . . .
H65 H 0.1381 0.1038 -0.2695 0.042 Uiso 1 1 calc R . .
C66 C 0.1632(7) 0.1704(3) -0.3047(7) 0.045(3) Uani 1 1 d . . .
H66 H 0.1818 0.1632 -0.3628 0.054 Uiso 1 1 calc R . .
C67 C 0.1626(7) 0.2160(3) -0.2756(7) 0.047(3) Uani 1 1 d . . .
H67 H 0.1808 0.2402 -0.3130 0.056 Uiso 1 1 calc R . .
C68 C 0.1350(8) 0.2255(4) -0.1905(8) 0.052(3) Uani 1 1 d . . .
H68 H 0.1352 0.2566 -0.1696 0.063 Uiso 1 1 calc R . .
C69 C 0.1075(7) 0.1912(3) -0.1363(7) 0.044(2) Uani 1 1 d . . .
H69 H 0.0880 0.1987 -0.0788 0.052 Uiso 1 1 calc R . .

loop_
_atom_site_aniso_label
_atom_site_aniso_U_11
_atom_site_aniso_U_22
_atom_site_aniso_U_33
_atom_site_aniso_U_23
_atom_site_aniso_U_13
_atom_site_aniso_U_12
Zn1 0.0398(6) 0.0354(6) 0.0432(7) 0.0032(5) 0.0064(5) 0.0003(5)
Zn2 0.0418(6) 0.0431(7) 0.0416(7) 0.0007(5) 0.0100(5) 0.0008(5)
Zn3 0.0413(6) 0.0513(7) 0.0354(7) 0.0007(5) 0.0100(5) -0.0004(5)
O1 0.046(4) 0.038(4) 0.029(4) -0.002(3) 0.000(3) 0.000(3)
O2 0.054(4) 0.051(4) 0.032(4) -0.003(3) 0.006(3) 0.000(4)
O3 0.061(4) 0.050(4) 0.037(4) -0.011(3) 0.002(4) 0.004(3)
O4 0.047(4) 0.030(4) 0.039(4) 0.001(3) 0.001(3) 0.002(3)
O5 0.042(4) 0.036(4) 0.037(4) -0.001(3) 0.010(3) -0.004(3)
O6 0.043(4) 0.039(4) 0.038(4) -0.008(3) 0.009(3) -0.011(3)
N1 0.029(4) 0.034(4) 0.041(5) 0.003(4) 0.001(4) -0.004(3)
N2 0.029(4) 0.024(4) 0.039(5) 0.001(3) 0.015(4) 0.004(3)
N3 0.033(4) 0.034(4) 0.026(4) 0.004(3) 0.004(3) 0.002(3)
N4 0.043(5) 0.053(5) 0.028(4) -0.002(4) 0.014(4) -0.013(4)
N5 0.048(5) 0.051(5) 0.026(4) -0.005(4) 0.013(4) -0.008(4)
N6 0.033(4) 0.026(4) 0.039(5) 0.003(3) 0.018(4) 0.001(3)
N7 0.038(4) 0.030(4) 0.031(5) 0.007(3) 0.008(4) -0.003(3)
N8 0.031(4) 0.033(4) 0.036(5) 0.002(3) 0.001(4) 0.001(3)
N9 0.031(4) 0.036(4) 0.040(5) -0.002(4) 0.009(4) 0.002(4)
N10 0.037(4) 0.045(5) 0.024(4) 0.001(3) 0.001(4) -0.002(4)
N11 0.031(4) 0.051(5) 0.036(5) -0.007(4) 0.008(4) 0.000(4)
N12 0.032(4) 0.040(4) 0.023(4) 0.008(3) 0.005(3) 0.003(4)
C1 0.028(4) 0.022(4) 0.037(5) 0.005(4) 0.007(4) -0.005(4)
C2 0.023(4) 0.025(5) 0.031(5) 0.000(4) -0.003(4) -0.003(4)
C3 0.030(5) 0.034(5) 0.041(6) -0.002(4) 0.004(4) -0.002(4)
C4 0.051(6) 0.053(7) 0.037(6) 0.004(5) 0.013(5) 0.003(5)
C5 0.050(6) 0.053(7) 0.040(6) -0.013(5) 0.012(5) 0.004(5)
C6 0.040(5) 0.018(5) 0.054(7) 0.000(4) -0.005(5) 0.003(4)
C7 0.025(5) 0.036(5) 0.033(5) -0.003(4) -0.003(4) -0.007(4)
C8 0.039(5) 0.019(4) 0.035(5) 0.004(4) 0.007(4) -0.001(4)
C9 0.025(4) 0.028(5) 0.033(5) 0.008(4) 0.004(4) -0.007(4)
C10 0.031(5) 0.022(4) 0.035(5) 0.003(4) -0.002(4) -0.001(4)
C11 0.026(5) 0.033(5) 0.037(5) 0.003(4) 0.001(4) -0.005(4)
C12 0.028(5) 0.047(6) 0.044(6) 0.003(5) 0.012(4) 0.001(4)
C13 0.042(6) 0.048(6) 0.063(8) -0.009(6) 0.010(6) 0.008(5)
C14 0.062(7) 0.034(6) 0.059(7) 0.025(5) 0.014(6) 0.018(5)
C15 0.052(6) 0.037(5) 0.039(6) 0.005(4) 0.011(5) 0.002(5)
C16 0.032(5) 0.028(5) 0.033(5) 0.003(4) 0.013(4) -0.006(4)
C17 0.030(5) 0.030(5) 0.035(5) 0.006(4) 0.010(4) 0.001(4)
C18 0.034(5) 0.039(5) 0.031(5) -0.008(4) 0.002(4) -0.004(4)
C19 0.040(5) 0.041(5) 0.031(5) -0.003(4) 0.008(4) 0.002(4)
C20 0.040(6) 0.045(6) 0.043(6) -0.004(5) 0.003(5) 0.004(5)
C21 0.053(7) 0.054(7) 0.043(7) 0.007(5) -0.004(5) 0.010(5)
C22 0.054(7) 0.048(6) 0.041(6) 0.012(5) 0.003(5) -0.004(5)
C23 0.037(6) 0.065(7) 0.043(6) 0.002(5) 0.000(5) -0.003(5)
C24 0.032(5) 0.035(5) 0.044(6) 0.008(4) 0.013(5) 0.001(4)
C25 0.039(6) 0.038(5) 0.053(7) -0.005(5) 0.022(5) -0.010(4)
C26 0.052(7) 0.065(8) 0.104(11) -0.034(7) 0.014(7) -0.013(6)
C27 0.055(8) 0.066(8) 0.129(13) -0.049(8) 0.003(8) -0.018(7)
C28 0.064(8) 0.059(8) 0.099(11) -0.029(7) 0.012(8) 0.014(7)
C29 0.067(8) 0.061(8) 0.103(11) -0.030(7) 0.004(8) 0.016(7)
C30 0.046(7) 0.060(8) 0.088(9) -0.020(7) 0.000(6) -0.009(6)
C31 0.027(5) 0.039(5) 0.039(6) 0.003(4) 0.012(4) 0.001(4)
C32 0.026(5) 0.041(5) 0.039(6) 0.008(4) 0.012(4) 0.001(4)
C33 0.041(6) 0.028(5) 0.048(6) -0.001(4) 0.008(5) 0.004(4)
C34 0.051(6) 0.036(6) 0.072(8) 0.013(5) 0.010(6) 0.000(5)
C35 0.083(9) 0.052(8) 0.080(9) 0.007(6) 0.015(8) -0.008(7)
C36 0.083(10) 0.042(7) 0.115(12) 0.027(7) -0.016(9) -0.007(7)
C37 0.074(9) 0.066(9) 0.098(11) 0.015(8) -0.007(8) 0.028(7)
C38 0.073(8) 0.032(6) 0.076(9) 0.012(6) 0.011(7) 0.002(6)
C39 0.033(5) 0.025(5) 0.049(6) 0.004(4) 0.014(5) 0.000(4)
C40 0.026(5) 0.028(5) 0.038(6) 0.003(4) 0.002(4) 0.005(4)
C41 0.036(5) 0.023(5) 0.044(6) 0.005(4) -0.005(5) 0.002(4)
C42 0.034(6) 0.074(8) 0.068(8) 0.020(6) 0.011(6) 0.001(5)
C43 0.040(6) 0.050(7) 0.097(10) 0.027(7) -0.007(6) 0.007(5)
C44 0.063(7) 0.038(6) 0.050(7) 0.013(5) -0.008(6) -0.010(5)
C45 0.058(7) 0.045(6) 0.063(8) 0.015(5) 0.019(6) 0.000(5)
C46 0.037(5) 0.044(6) 0.045(6) 0.017(5) 0.007(5) 0.007(4)
C47 0.028(5) 0.037(5) 0.029(5) 0.003(4) 0.005(4) 0.003(4)
C48 0.030(5) 0.041(6) 0.037(5) 0.007(4) 0.009(4) -0.002(4)
C49 0.059(7) 0.036(6) 0.043(6) -0.007(5) 0.012(5) 0.003(5)
C50 0.083(8) 0.052(7) 0.040(7) -0.009(5) 0.016(6) -0.011(6)
C51 0.087(9) 0.073(8) 0.032(6) -0.006(6) -0.003(6) -0.042(7)
C52 0.055(7) 0.074(8) 0.038(7) 0.004(6) -0.005(5) -0.018(6)
C53 0.036(5) 0.046(6) 0.038(6) 0.000(5) 0.004(5) -0.009(5)
C54 0.035(5) 0.046(6) 0.029(5) -0.005(4) 0.009(4) 0.008(4)
C55 0.024(4) 0.040(5) 0.043(6) -0.001(4) 0.019(4) 0.003(4)
C56 0.031(5) 0.045(6) 0.030(5) 0.008(4) 0.009(4) -0.001(4)
C57 0.055(6) 0.041(6) 0.033(6) -0.001(4) 0.005(5) -0.011(5)
C58 0.081(8) 0.051(7) 0.030(6) -0.015(5) 0.017(6) -0.020(6)
C59 0.079(8) 0.074(8) 0.023(6) 0.005(6) 0.001(6) -0.027(7)
C60 0.045(6) 0.068(8) 0.058(8) 0.026(6) -0.004(6) 0.007(5)
C61 0.034(5) 0.047(6) 0.051(7) 0.008(5) 0.011(5) 0.006(5)
C62 0.031(5) 0.042(6) 0.030(5) -0.002(4) 0.010(4) 0.001(4)
C63 0.029(5) 0.039(5) 0.029(5) 0.000(4) 0.005(4) 0.010(4)
C64 0.026(5) 0.041(6) 0.037(6) 0.001(4) -0.004(4) 0.002(4)
C65 0.033(5) 0.041(5) 0.029(5) 0.001(4) 0.001(4) 0.000(4)
C66 0.044(6) 0.051(6) 0.037(6) 0.009(5) 0.001(5) -0.009(5)
C67 0.041(6) 0.042(6) 0.052(7) 0.016(5) -0.005(5) -0.005(5)
C68 0.056(7) 0.046(6) 0.048(7) -0.004(5) -0.008(6) 0.007(5)
C69 0.041(6) 0.044(6) 0.045(6) 0.002(5) 0.006(5) 0.009(5)

loop_
_atom_type_symbol
_atom_type_description
_atom_type_scat_dispersion_real
_atom_type_scat_dispersion_imag
_atom_type_scat_source
C C 0.0033 0.0016 'International Tables Vol C Tables 4.2.6.8 and 6.1.1.4'
H H 0.0000 0.0000 'International Tables Vol C Tables 4.2.6.8 and 6.1.1.4'
N N 0.0061 0.0033 'International Tables Vol C Tables 4.2.6.8 and 6.1.1.4'
O O 0.0106 0.0060 'International Tables Vol C Tables 4.2.6.8 and 6.1.1.4'
Zn Zn 0.2839 1.4301 'International Tables Vol C Tables 4.2.6.8 and 6.1.1.4'

loop_
_geom_angle_atom_site_label_1
_geom_angle_atom_site_label_2
_geom_angle_atom_site_label_3
_geom_angle
_geom_angle_site_symmetry_1
_geom_angle_site_symmetry_3
_geom_angle_publ_flag
N2 Zn1 N7 96.7(3) . . ?
N2 Zn1 N8 174.5(3) . . ?
N7 Zn1 N8 81.8(3) . . yes
N2 Zn1 N1 82.0(3) . . yes
N7 Zn1 N1 174.8(3) . . ?
N8 Zn1 N1 99.0(3) . . ?
N3 Zn2 N6 96.3(3) . . ?
N3 Zn2 N5 175.5(3) . . ?
N6 Zn2 N5 82.7(3) . . yes
N3 Zn2 N4 81.6(3) . . yes
N6 Zn2 N4 175.8(3) . . ?
N5 Zn2 N4 99.1(3) . . ?
N12 Zn3 N10 96.6(3) . . yes
N12 Zn3 N9 177.4(3) . . ?
N10 Zn3 N9 81.1(3) . . ?
N12 Zn3 N11 81.7(3) . . ?
N10 Zn3 N11 178.3(3) . . ?
N9 Zn3 N11 100.6(3) . . yes
N4 O2 H2O 102.8 . . ?
N8 O4 H4O 102.9 . . ?
N9 O5 H5O 103.8 . . ?
O1 N1 C1 120.4(7) . . ?
O1 N1 Zn1 121.6(5) . . ?
C1 N1 Zn1 118.1(6) . . ?
N3 N2 C8 109.0(7) . . ?
N3 N2 Zn1 131.3(5) . . ?
C8 N2 Zn1 117.0(6) . . ?
N2 N3 C16 108.5(7) . . ?
N2 N3 Zn2 132.1(5) . . ?
C16 N3 Zn2 116.7(6) . . ?
C17 N4 O2 118.4(8) . . ?
C17 N4 Zn2 118.3(6) . . ?
O2 N4 Zn2 123.3(6) . . ?
O3 N5 C24 121.3(8) . . ?
O3 N5 Zn2 120.9(6) . . ?
C24 N5 Zn2 117.7(6) . . ?
N7 N6 C31 110.3(7) . . ?
N7 N6 Zn2 131.3(6) . . ?
C31 N6 Zn2 114.8(6) . . ?
N6 N7 C39 109.1(7) . . ?
N6 N7 Zn1 130.9(6) . . ?
C39 N7 Zn1 116.3(6) . . ?
C40 N8 O4 119.9(7) . . ?
C40 N8 Zn1 118.3(6) . . ?
O4 N8 Zn1 121.6(5) . . ?
C47 N9 O5 119.8(7) . . ?
C47 N9 Zn3 118.8(6) . . ?
O5 N9 Zn3 121.2(6) . . ?
N12 N10 C54 109.9(7) 3 . ?
N12 N10 Zn3 131.9(6) 3 . ?
C54 N10 Zn3 118.2(6) . . ?
O6 N11 C63 121.3(8) . . ?
O6 N11 Zn3 120.5(6) . . ?
C63 N11 Zn3 118.2(6) . . ?
N10 N12 C62 109.4(7) 3 . ?
N10 N12 Zn3 131.4(6) 3 . ?
C62 N12 Zn3 119.2(6) . . ?
N1 C1 C2 126.3(8) . . ?
N1 C1 C8 110.0(7) . . ?
C2 C1 C8 123.7(7) . . ?
C3 C2 C7 119.4(8) . . ?
C3 C2 C1 122.5(8) . . ?
C7 C2 C1 118.0(8) . . ?
C2 C3 C4 120.1(9) . . ?
C2 C3 H3 119.9 . . ?
C4 C3 H3 119.9 . . ?
C5 C4 C3 121.1(10) . . ?
C5 C4 H4 119.4 . . ?
C3 C4 H4 119.4 . . ?
C4 C5 C6 119.7(9) . . ?
C4 C5 H5 120.2 . . ?
C6 C5 H5 120.2 . . ?
C7 C6 C5 121.2(9) . . ?
C7 C6 H6 119.4 . . ?
C5 C6 H6 119.4 . . ?
C6 C7 C2 118.4(9) . . ?
C6 C7 H7 120.8 . . ?
C2 C7 H7 120.8 . . ?
N2 C8 C9 109.4(8) . . ?
N2 C8 C1 112.1(7) . . ?
C9 C8 C1 138.2(8) . . ?
C16 C9 C8 103.7(7) . . ?
C16 C9 C10 129.2(8) . . ?
C8 C9 C10 126.9(8) . . ?
C11 C10 C15 118.8(8) . . ?
C11 C10 C9 121.2(7) . . ?
C15 C10 C9 119.9(8) . . ?
C10 C11 C12 121.2(8) . . ?
C10 C11 H11 119.4 . . ?
C12 C11 H11 119.4 . . ?
C13 C12 C11 118.4(9) . . ?
C13 C12 H12 120.8 . . ?
C11 C12 H12 120.8 . . ?
C12 C13 C14 121.1(9) . . ?
C12 C13 H13 119.5 . . ?
C14 C13 H13 119.5 . . ?
C15 C14 C13 120.9(9) . . ?
C15 C14 H14 119.5 . . ?
C13 C14 H14 119.5 . . ?
C14 C15 C10 119.4(9) . . ?
C14 C15 H15 120.3 . . ?
C10 C15 H15 120.3 . . ?
N3 C16 C9 109.4(7) . . ?
N3 C16 C17 111.9(7) . . ?
C9 C16 C17 138.2(8) . . ?
N4 C17 C16 110.6(7) . . ?
N4 C17 C18 125.7(8) . . ?
C16 C17 C18 123.7(8) . . ?
C19 C18 C23 120.8(9) . . ?
C19 C18 C17 120.0(8) . . ?
C23 C18 C17 119.2(8) . . ?
C18 C19 C20 119.8(9) . . ?
C18 C19 H19 120.1 . . ?
C20 C19 H19 120.1 . . ?
C21 C20 C19 119.3(9) . . ?
C21 C20 H20 120.4 . . ?
C19 C20 H20 120.4 . . ?
C20 C21 C22 120.5(10) . . ?
C20 C21 H21 119.8 . . ?
C22 C21 H21 119.8 . . ?
C23 C22 C21 119.3(10) . . ?
C23 C22 H22 120.3 . . ?
C21 C22 H22 120.3 . . ?
C22 C23 C18 120.4(10) . . ?
C22 C23 H23 119.8 . . ?
C18 C23 H23 119.8 . . ?
N5 C24 C25 124.9(9) . . ?
N5 C24 C31 109.3(8) . . ?
C25 C24 C31 125.6(8) . . ?
C26 C25 C30 119.0(10) . . ?
C26 C25 C24 122.5(9) . . ?
C30 C25 C24 118.5(9) . . ?
C25 C26 C27 120.0(11) . . ?
C25 C26 H26 120.0 . . ?
C27 C26 H26 120.0 . . ?
C28 C27 C26 121.5(12) . . ?
C28 C27 H27 119.3 . . ?
C26 C27 H27 119.3 . . ?
C27 C28 C29 118.7(11) . . ?
C27 C28 H28 120.7 . . ?
C29 C28 H28 120.7 . . ?
C28 C29 C30 121.6(11) . . ?
C28 C29 H29 119.2 . . ?
C30 C29 H29 119.2 . . ?
C25 C30 C29 119.2(11) . . ?
C25 C30 H30 120.4 . . ?
C29 C30 H30 120.4 . . ?
N6 C31 C32 108.8(8) . . ?
N6 C31 C24 114.0(8) . . ?
C32 C31 C24 136.9(8) . . ?
C39 C32 C31 102.3(8) . . ?
C39 C32 C33 129.1(8) . . ?
C31 C32 C33 128.2(8) . . ?
C38 C33 C34 118.6(9) . . ?
C38 C33 C32 122.6(8) . . ?
C34 C33 C32 118.7(8) . . ?
C35 C34 C33 120.8(10) . . ?
C35 C34 H34 119.6 . . ?
C33 C34 H34 119.6 . . ?
C34 C35 C36 119.6(11) . . ?
C34 C35 H35 120.2 . . ?
C36 C35 H35 120.2 . . ?
C37 C36 C35 118.7(11) . . ?
C37 C36 H36 120.6 . . ?
C35 C36 H36 120.6 . . ?
C36 C37 C38 123.0(12) . . ?
C36 C37 H37 118.5 . . ?
C38 C37 H37 118.5 . . ?
C33 C38 C37 119.2(11) . . ?
C33 C38 H38 120.4 . . ?
C37 C38 H38 120.4 . . ?
N7 C39 C32 109.5(8) . . ?
N7 C39 C40 111.7(8) . . ?
C32 C39 C40 137.4(8) . . ?
N8 C40 C39 110.6(7) . . ?
N8 C40 C41 122.7(8) . . ?
C39 C40 C41 126.7(8) . . ?
C46 C41 C42 120.5(9) . . ?
C46 C41 C40 119.4(8) . . ?
C42 C41 C40 120.1(9) . . ?
C41 C42 C43 119.8(10) . . ?
C41 C42 H42 120.1 . . ?
C43 C42 H42 120.1 . . ?
C44 C43 C42 120.5(10) . . ?
C44 C43 H43 119.8 . . ?
C42 C43 H43 119.8 . . ?
C43 C44 C45 119.2(9) . . ?
C43 C44 H44 120.4 . . ?
C45 C44 H44 120.4 . . ?
C46 C45 C44 119.7(10) . . ?
C46 C45 H45 120.1 . . ?
C44 C45 H45 120.1 . . ?
C41 C46 C45 120.2(9) . . ?
C41 C46 H46 119.9 . . ?
C45 C46 H46 119.9 . . ?
N9 C47 C54 111.6(8) . . ?
N9 C47 C48 124.1(8) . . ?
C54 C47 C48 124.3(8) . . ?
C49 C48 C53 119.9(9) . . ?
C49 C48 C47 120.9(8) . . ?
C53 C48 C47 119.3(8) . . ?
C48 C49 C50 120.1(10) . . ?
C48 C49 H49 119.9 . . ?
C50 C49 H49 119.9 . . ?
C51 C50 C49 120.3(10) . . ?
C51 C50 H50 119.9 . . ?
C49 C50 H50 119.9 . . ?
C50 C51 C52 120.8(10) . . ?
C50 C51 H51 119.6 . . ?
C52 C51 H51 119.6 . . ?
C51 C52 C53 119.1(11) . . ?
C51 C52 H52 120.5 . . ?
C53 C52 H52 120.5 . . ?
C48 C53 C52 119.8(10) . . ?
C48 C53 H53 120.1 . . ?
C52 C53 H53 120.1 . . ?
N10 C54 C55 108.7(8) . . ?
N10 C54 C47 110.3(8) . . ?
C55 C54 C47 141.0(8) . . ?
C54 C55 C62 102.8(8) . 3 ?
C54 C55 C56 128.8(8) . . ?
C62 C55 C56 128.3(8) 3 . ?
C57 C56 C61 118.7(9) . . ?
C57 C56 C55 120.3(8) . . ?
C61 C56 C55 121.1(8) . . ?
C58 C57 C56 121.2(10) . . ?
C58 C57 H57 119.4 . . ?
C56 C57 H57 119.4 . . ?
C57 C58 C59 119.7(10) . . ?
C57 C58 H58 120.1 . . ?
C59 C58 H58 120.1 . . ?
C60 C59 C58 120.1(10) . . ?
C60 C59 H59 119.9 . . ?
C58 C59 H59 119.9 . . ?
C59 C60 C61 120.4(11) . . ?
C59 C60 H60 119.8 . . ?
C61 C60 H60 119.8 . . ?
C60 C61 C56 119.7(10) . . ?
C60 C61 H61 120.1 . . ?
C56 C61 H61 120.1 . . ?
N12 C62 C55 109.2(8) . 3 ?
N12 C62 C63 111.3(8) . . ?
C55 C62 C63 139.5(8) 3 . ?
N11 C63 C64 124.8(8) . . ?
N11 C63 C62 109.6(8) . . ?
C64 C63 C62 125.5(8) . . ?
C65 C64 C69 118.9(9) . . ?
C65 C64 C63 120.1(8) . . ?
C69 C64 C63 120.9(9) . . ?
C64 C65 C66 120.4(9) . . ?
C64 C65 H65 119.8 . . ?
C66 C65 H65 119.8 . . ?
C67 C66 C65 120.3(10) . . ?
C67 C66 H66 119.8 . . ?
C65 C66 H66 119.8 . . ?
C66 C67 C68 118.6(9) . . ?
C66 C67 H67 120.7 . . ?
C68 C67 H67 120.7 . . ?
C69 C68 C67 121.7(10) . . ?
C69 C68 H68 119.2 . . ?
C67 C68 H68 119.2 . . ?
C68 C69 C64 120.0(10) . . ?
C68 C69 H69 120.0 . . ?
C64 C69 H69 120.0 . . ?

loop_
_geom_bond_atom_site_label_1
_geom_bond_atom_site_label_2
_geom_bond_distance
_geom_bond_site_symmetry_2
_geom_bond_publ_flag
Zn1 N2 1.837(7) . yes
Zn1 N7 1.855(7) . yes
Zn1 N8 1.863(7) . yes
Zn1 N1 1.889(8) . yes
Zn2 N3 1.834(7) . yes
Zn2 N6 1.854(7) . yes
Zn2 N5 1.869(8) . yes
Zn2 N4 1.902(8) . yes
Zn3 N12 1.815(7) . yes
Zn3 N10 1.841(7) . yes
Zn3 N9 1.886(7) . yes
Zn3 N11 1.894(8) . yes
O1 N1 1.330(9) . ?
O2 N4 1.338(9) . ?
O2 H2O 0.8512 . ?
O3 N5 1.310(9) . ?
O4 N8 1.335(9) . ?
O4 H4O 0.8510 . ?
O5 N9 1.342(9) . ?
O5 H5O 0.8512 . ?
O6 N11 1.297(9) . ?
N1 C1 1.334(10) . ?
N2 N3 1.320(9) . ?
N2 C8 1.363(10) . ?
N3 C16 1.371(11) . ?
N4 C17 1.304(11) . ?
N5 C24 1.334(11) . ?
N6 N7 1.322(10) . ?
N6 C31 1.334(11) . ?
N7 C39 1.344(11) . ?
N8 C40 1.311(10) . ?
N9 C47 1.298(11) . ?
N10 N12 1.318(10) 3 ?
N10 C54 1.366(11) . ?
N11 C63 1.327(11) . ?
N12 N10 1.318(10) 3 ?
N12 C62 1.345(11) . ?
C1 C2 1.461(12) . ?
C1 C8 1.473(12) . ?
C2 C3 1.370(12) . ?
C2 C7 1.425(12) . ?
C3 C4 1.375(13) . ?
C3 H3 0.9500 . ?
C4 C5 1.358(14) . ?
C4 H4 0.9500 . ?
C5 C6 1.377(13) . ?
C5 H5 0.9500 . ?
C6 C7 1.372(12) . ?
C6 H6 0.9500 . ?
C7 H7 0.9500 . ?
C8 C9 1.399(11) . ?
C9 C16 1.394(12) . ?
C9 C10 1.478(12) . ?
C10 C11 1.368(12) . ?
C10 C15 1.416(12) . ?
C11 C12 1.403(12) . ?
C11 H11 0.9500 . ?
C12 C13 1.368(14) . ?
C12 H12 0.9500 . ?
C13 C14 1.373(14) . ?
C13 H13 0.9500 . ?
C14 C15 1.360(13) . ?
C14 H14 0.9500 . ?
C15 H15 0.9500 . ?
C16 C17 1.464(12) . ?
C17 C18 1.496(12) . ?
C18 C19 1.360(12) . ?
C18 C23 1.387(13) . ?
C19 C20 1.409(12) . ?
C19 H19 0.9500 . ?
C20 C21 1.380(14) . ?
C20 H20 0.9500 . ?
C21 C22 1.396(14) . ?
C21 H21 0.9500 . ?
C22 C23 1.374(13) . ?
C22 H22 0.9500 . ?
C23 H23 0.9500 . ?
C24 C25 1.454(13) . ?
C24 C31 1.467(13) . ?
C25 C26 1.367(14) . ?
C25 C30 1.389(14) . ?
C26 C27 1.418(16) . ?
C26 H26 0.9500 . ?
C27 C28 1.331(16) . ?
C27 H27 0.9500 . ?
C28 C29 1.380(16) . ?
C28 H28 0.9500 . ?
C29 C30 1.395(15) . ?
C29 H29 0.9500 . ?
C30 H30 0.9500 . ?
C31 C32 1.435(12) . ?
C32 C39 1.420(13) . ?
C32 C33 1.461(12) . ?
C33 C38 1.373(14) . ?
C33 C34 1.410(13) . ?
C34 C35 1.360(14) . ?
C34 H34 0.9500 . ?
C35 C36 1.414(17) . ?
C35 H35 0.9500 . ?
C36 C37 1.329(17) . ?
C36 H36 0.9500 . ?
C37 C38 1.387(15) . ?
C37 H37 0.9500 . ?
C38 H38 0.9500 . ?
C39 C40 1.475(12) . ?
C40 C41 1.505(12) . ?
C41 C46 1.366(13) . ?
C41 C42 1.369(13) . ?
C42 C43 1.379(14) . ?
C42 H42 0.9500 . ?
C43 C44 1.366(15) . ?
C43 H43 0.9500 . ?
C44 C45 1.403(14) . ?
C44 H44 0.9500 . ?
C45 C46 1.370(13) . ?
C45 H45 0.9500 . ?
C46 H46 0.9500 . ?
C47 C54 1.469(12) . ?
C47 C48 1.491(12) . ?
C48 C49 1.366(13) . ?
C48 C53 1.393(12) . ?
C49 C50 1.384(14) . ?
C49 H49 0.9500 . ?
C50 C51 1.364(16) . ?
C50 H50 0.9500 . ?
C51 C52 1.378(15) . ?
C51 H51 0.9500 . ?
C52 C53 1.396(13) . ?
C52 H52 0.9500 . ?
C53 H53 0.9500 . ?
C54 C55 1.413(12) . ?
C55 C62 1.439(12) 3 ?
C55 C56 1.458(12) . ?
C56 C57 1.379(13) . ?
C56 C61 1.401(12) . ?
C57 C58 1.362(13) . ?
C57 H57 0.9500 . ?
C58 C59 1.388(16) . ?
C58 H58 0.9500 . ?
C59 C60 1.363(16) . ?
C59 H59 0.9500 . ?
C60 C61 1.381(14) . ?
C60 H60 0.9500 . ?
C61 H61 0.9500 . ?
C62 C55 1.439(12) 3 ?
C62 C63 1.493(12) . ?
C63 C64 1.465(13) . ?
C64 C65 1.386(12) . ?
C64 C69 1.398(13) . ?
C65 C66 1.392(12) . ?
C65 H65 0.9500 . ?
C66 C67 1.383(13) . ?
C66 H66 0.9500 . ?
C67 C68 1.388(14) . ?
C67 H67 0.9500 . ?
C68 C69 1.363(14) . ?
C68 H68 0.9500 . ?
C69 H69 0.9500 . ?

loop_
_geom_hbond_atom_site_label_D
_geom_hbond_atom_site_label_H
_geom_hbond_atom_site_label_A
_geom_hbond_distance_DH
_geom_hbond_distance_HA
_geom_hbond_distance_DA
_geom_hbond_angle_DHA
_geom_hbond_site_symmetry_A
_geom_hbond_publ_flag
O2 H2O O3 0.85 1.71 2.510(9) 155.3 . yes
O2 H2O N5 0.85 2.38 3.028(10) 132.9 . yes
O4 H4O O1 0.85 1.71 2.461(8) 146.4 . yes
O4 H4O N1 0.85 2.35 2.959(9) 129.1 . yes
O5 H5O O6 0.85 1.67 2.511(9) 168.2 . yes
O5 H5O N11 0.85 2.34 3.019(10) 137.5 . yes
